data_2225101
loop_
_publ_author_name
'Ko\<canov\'a, Ivana'
'Kuch\'ar, Juraj'
'Dankovi\<cov\'a, Vladim\'ira'
'\<Cern\'ak, Juraj'

_publ_section_title
;Redetermination of aqua(dihydrogen
 ethylenediaminetetraacetato-\k^5^<i>O</i>,<i>O</i>',<i>N</i>,<i>N</i>',<i>O</i>'')nickel(II)
;
_journal_coeditor_code RZ2407
_journal_issue 2
_journal_name_full 'Acta Crystallographica Section E'
_journal_page_first m196
_journal_page_last m197
_journal_paper_doi 10.1107/S1600536810002011
_journal_volume 66
_journal_year 2010
_chemical_formula_iupac '[Ni (C10 H14 N2 O8) (H2 O)]'
_chemical_formula_moiety 'C10 H16 N2 Ni O9'
_chemical_formula_sum 'C10 H16 N2 Ni O9'
_chemical_formula_weight 366.96
_chemical_name_systematic
;
aqua(dihydrogen ethylenediaminetetraacetato-
\k^5^<i>O</i>,<i>O</i>',<i>N</i>,<i>N</i>',<i>O</i>'')nickel(II)
;
_space_group_IT_number 14
_symmetry_cell_setting monoclinic
_symmetry_space_group_name_Hall '-P 2ybc'
_symmetry_space_group_name_H-M 'P 1 21/c 1'
_atom_sites_solution_hydrogens geom
_atom_sites_solution_primary direct
_atom_sites_solution_secondary difmap
_audit_creation_method SHELXL-97
_cell_angle_alpha 90.00
_cell_angle_beta 91.1400(10)
_cell_angle_gamma 90.00
_cell_formula_units_Z 4
_cell_length_a 11.6786(2)
_cell_length_b 6.93580(10)
_cell_length_c 16.6343(2)
_cell_measurement_reflns_used 23028
_cell_measurement_temperature 291(2)
_cell_measurement_theta_max 29.6503
_cell_measurement_theta_min 2.9296
_cell_volume 1347.12(3)
_computing_cell_refinement
;
<i>CrysAlis Pro</i> (Oxford Diffraction, 2009)
;
_computing_data_collection
;
<i>CrysAlis Pro</i> (Oxford Diffraction, 2009)
;
_computing_data_reduction
;
<i>CrysAlis Pro</i> (Oxford Diffraction, 2009)
;
_computing_molecular_graphics '<i>DIAMOND</i> (Crystal Impact, 2007)'
_computing_publication_material 'SHELXL97 (Sheldrick, 2008)'
_computing_structure_refinement 'SHELXL97 (Sheldrick, 2008)'
_computing_structure_solution 'SHELXS97 (Sheldrick, 2008)'
_diffrn_ambient_temperature 291(2)
_diffrn_detector_area_resol_mean 8.3438
_diffrn_measured_fraction_theta_full 0.999
_diffrn_measured_fraction_theta_max 0.999
_diffrn_measurement_device_type
;
Oxford Diffraction Xcalibur diffractometer with a
Sapphire2 (large Be window) detector
;
_diffrn_measurement_method '\w scans'
_diffrn_radiation_monochromator graphite
_diffrn_radiation_source 'fine-focus sealed tube'
_diffrn_radiation_type MoK\a
_diffrn_radiation_wavelength 0.71073
_diffrn_reflns_av_R_equivalents 0.0296
_diffrn_reflns_av_sigmaI/netI 0.0153
_diffrn_reflns_limit_h_max 14
_diffrn_reflns_limit_h_min -14
_diffrn_reflns_limit_k_max 8
_diffrn_reflns_limit_k_min -8
_diffrn_reflns_limit_l_max 21
_diffrn_reflns_limit_l_min -21
_diffrn_reflns_number 43864
_diffrn_reflns_theta_full 27.00
_diffrn_reflns_theta_max 27.00
_diffrn_reflns_theta_min 2.98
_exptl_absorpt_coefficient_mu 1.493
_exptl_absorpt_correction_T_max 0.830
_exptl_absorpt_correction_T_min 0.690
_exptl_absorpt_correction_type numerical
_exptl_absorpt_process_details
;
[Clark & Reid (1995) in <i>CrysAlis Pro</i> (Oxford Diffraction,
2009)]
;
_exptl_crystal_colour blue
_exptl_crystal_density_diffrn 1.809
_exptl_crystal_density_method 'not measured'
_exptl_crystal_description prism
_exptl_crystal_F_000 760
_exptl_crystal_size_max 0.3543
_exptl_crystal_size_mid 0.3056
_exptl_crystal_size_min 0.1520
_refine_diff_density_max 0.330
_refine_diff_density_min -0.181
_refine_ls_extinction_method none
_refine_ls_goodness_of_fit_ref 1.060
_refine_ls_hydrogen_treatment constr
_refine_ls_matrix_type full
_refine_ls_number_parameters 198
_refine_ls_number_reflns 2935
_refine_ls_number_restraints 0
_refine_ls_restrained_S_all 1.060
_refine_ls_R_factor_all 0.0252
_refine_ls_R_factor_gt 0.0204
_refine_ls_shift/su_max 0.000
_refine_ls_shift/su_mean 0.000
_refine_ls_structure_factor_coef Fsqd
_refine_ls_weighting_details 'calc w=1/[\s^2^(Fo^2^)+(0.0343P)^2^+0.1019P] where P=(Fo^2^+2Fc^2^)/3'
_refine_ls_weighting_scheme calc
_refine_ls_wR_factor_gt 0.0539
_refine_ls_wR_factor_ref 0.0547
_reflns_number_gt 2534
_reflns_number_total 2935
_reflns_threshold_expression I>2sigma(I)
_cod_data_source_file rz2407.cif
_cod_data_source_block I
_cod_original_sg_symbol_H-M 'P 21/c'
_cod_database_code 2225101
_cod_database_fobs_code 2225101

loop_
_symmetry_equiv_pos_as_xyz
'x, y, z'
'-x, y+1/2, -z+1/2'
'-x, -y, -z'
'x, -y-1/2, z-1/2'

loop_
_atom_site_type_symbol
_atom_site_label
_atom_site_fract_x
_atom_site_fract_y
_atom_site_fract_z
_atom_site_U_iso_or_equiv
_atom_site_adp_type
_atom_site_calc_flag
_atom_site_refinement_flags
_atom_site_occupancy
_atom_site_disorder_assembly
_atom_site_disorder_group
Ni Ni1 0.328740(14) 0.17883(3) 0.575762(10) 0.01636(7) Uani d . 1 . .
C C1 0.31560(12) 0.2378(2) 0.75097(8) 0.0200(3) Uani d . 1 . .
H H1A 0.3556 0.1440 0.7845 0.024 Uiso calc R 1 . .
H H1B 0.2635 0.3081 0.7850 0.024 Uiso calc R 1 . .
C C2 0.40253(12) 0.3781(2) 0.71795(9) 0.0228(3) Uani d . 1 . .
C C3 0.13224(12) 0.2211(2) 0.67502(9) 0.0201(3) Uani d . 1 . .
H H3A 0.0979 0.2483 0.7264 0.024 Uiso calc R 1 . .
H H3B 0.0831 0.1308 0.6462 0.024 Uiso calc R 1 . .
C C4 0.14153(12) 0.4066(2) 0.62701(8) 0.0199(3) Uani d . 1 . .
H H4A 0.0659 0.4615 0.6182 0.024 Uiso calc R 1 . .
H H4B 0.1878 0.4994 0.6568 0.024 Uiso calc R 1 . .
C C5 0.11558(13) 0.2632(2) 0.49152(9) 0.0214(3) Uani d . 1 . .
H H5A 0.1084 0.3382 0.4425 0.026 Uiso calc R 1 . .
H H5B 0.0404 0.2557 0.5150 0.026 Uiso calc R 1 . .
C C6 0.15460(13) 0.0613(2) 0.47048(9) 0.0235(3) Uani d . 1 . .
C C7 0.24547(12) 0.5370(2) 0.51157(9) 0.0201(3) Uani d . 1 . .
H H7A 0.2688 0.6278 0.5531 0.024 Uiso calc R 1 . .
H H7B 0.1889 0.5995 0.4769 0.024 Uiso calc R 1 . .
C C8 0.34815(11) 0.4803(2) 0.46292(8) 0.0190(3) Uani d . 1 . .
C C9 0.24045(13) -0.0747(2) 0.70537(9) 0.0226(3) Uani d . 1 . .
H H9A 0.3177 -0.1259 0.7083 0.027 Uiso calc R 1 . .
H H9B 0.2015 -0.1366 0.6603 0.027 Uiso calc R 1 . .
C C10 0.17986(12) -0.1308(2) 0.78149(8) 0.0205(3) Uani d . 1 . .
N N1 0.24747(9) 0.13322(17) 0.68850(7) 0.0161(2) Uani d . 1 . .
N N2 0.19470(10) 0.36547(16) 0.54870(7) 0.0155(2) Uani d . 1 . .
O O1 0.37976(9) 0.61360(17) 0.41363(7) 0.0304(3) Uani d . 1 . .
H H1 0.4430 0.5870 0.3962 0.046 Uiso calc R 1 . .
O O2 0.45601(11) 0.4832(2) 0.76438(7) 0.0434(3) Uani d . 1 . .
O O3 0.18039(11) -0.31910(15) 0.79037(7) 0.0333(3) Uani d . 1 . .
H H3 0.1531 -0.3471 0.8339 0.050 Uiso calc R 1 . .
O O4 0.13713(9) -0.01849(16) 0.82733(6) 0.0293(3) Uani d . 1 . .
O O5 0.09695(7) -0.02364(13) 0.41745(5) 0.0374(3) Uani d . 1 . .
O O6 0.45974(7) -0.01221(13) 0.58721(5) 0.0402(3) Uani d . 1 . .
H H6A 0.4811 -0.1050 0.5547 0.060 Uiso d R 1 . .
H H6B 0.4970 -0.0318 0.6315 0.060 Uiso d R 1 . .
O O7 0.41759(8) 0.37646(16) 0.64146(6) 0.0234(2) Uani d . 1 . .
O O8 0.23968(9) -0.00858(15) 0.50781(6) 0.0280(2) Uani d . 1 . .
O O9 0.39642(9) 0.32508(15) 0.47244(6) 0.0232(2) Uani d . 1 . .

loop_
_atom_site_aniso_label
_atom_site_aniso_U_11
_atom_site_aniso_U_22
_atom_site_aniso_U_33
_atom_site_aniso_U_12
_atom_site_aniso_U_13
_atom_site_aniso_U_23
Ni1 0.01745(10) 0.01728(10) 0.01441(10) 0.00186(7) 0.00174(6) -0.00042(7)
C1 0.0201(7) 0.0249(8) 0.0149(7) -0.0024(6) -0.0003(5) -0.0006(6)
C2 0.0189(7) 0.0290(8) 0.0205(7) -0.0038(6) -0.0002(6) -0.0009(6)
C3 0.0146(6) 0.0271(8) 0.0187(7) -0.0010(6) 0.0028(5) 0.0029(6)
C4 0.0194(7) 0.0231(8) 0.0172(7) 0.0046(6) 0.0031(5) -0.0012(6)
C5 0.0212(7) 0.0236(8) 0.0190(7) -0.0046(6) -0.0042(6) 0.0006(6)
C6 0.0257(8) 0.0259(8) 0.0191(7) -0.0088(6) 0.0063(6) -0.0056(6)
C7 0.0218(7) 0.0150(7) 0.0236(7) -0.0007(6) 0.0033(6) 0.0014(6)
C8 0.0179(7) 0.0226(8) 0.0165(7) -0.0058(6) -0.0020(5) 0.0006(6)
C9 0.0312(8) 0.0165(8) 0.0203(7) -0.0005(6) 0.0067(6) 0.0000(6)
C10 0.0228(7) 0.0214(8) 0.0172(7) -0.0028(6) -0.0009(6) 0.0000(6)
N1 0.0177(6) 0.0157(6) 0.0151(6) -0.0010(4) 0.0018(4) -0.0003(5)
N2 0.0170(5) 0.0144(6) 0.0150(5) -0.0014(4) 0.0010(4) -0.0014(4)
O1 0.0223(5) 0.0333(6) 0.0359(6) -0.0026(5) 0.0076(5) 0.0145(5)
O2 0.0451(7) 0.0591(9) 0.0260(6) -0.0309(7) -0.0008(5) -0.0090(6)
O3 0.0559(8) 0.0203(6) 0.0240(6) -0.0024(5) 0.0132(5) 0.0044(5)
O4 0.0390(6) 0.0272(6) 0.0222(5) 0.0020(5) 0.0111(5) -0.0003(5)
O5 0.0315(6) 0.0481(8) 0.0327(6) -0.0110(6) 0.0007(5) -0.0250(6)
O6 0.0448(7) 0.0493(8) 0.0263(6) 0.0301(6) -0.0022(5) -0.0052(6)
O7 0.0203(5) 0.0324(6) 0.0176(5) -0.0079(4) 0.0021(4) -0.0005(4)
O8 0.0352(6) 0.0183(5) 0.0304(6) 0.0005(5) -0.0026(5) -0.0066(5)
O9 0.0245(5) 0.0244(6) 0.0210(5) 0.0030(4) 0.0060(4) 0.0019(4)

loop_
_atom_type_symbol
_atom_type_description
_atom_type_scat_dispersion_real
_atom_type_scat_dispersion_imag
_atom_type_scat_source
C C 0.0033 0.0016 'International Tables Vol C Tables 4.2.6.8 and 6.1.1.4'
H H 0.0000 0.0000 'International Tables Vol C Tables 4.2.6.8 and 6.1.1.4'
N N 0.0061 0.0033 'International Tables Vol C Tables 4.2.6.8 and 6.1.1.4'
O O 0.0106 0.0060 'International Tables Vol C Tables 4.2.6.8 and 6.1.1.4'
Ni Ni 0.3393 1.1124 'International Tables Vol C Tables 4.2.6.8 and 6.1.1.4'

loop_
_geom_angle_atom_site_label_1
_geom_angle_atom_site_label_2
_geom_angle_atom_site_label_3
_geom_angle_site_symmetry_1
_geom_angle_site_symmetry_3
_geom_angle
_geom_angle_publ_flag
O8 Ni1 O7 . . 177.83(4) ?
O8 Ni1 O6 . . 90.65(4) ?
O7 Ni1 O6 . . 90.80(4) ?
O8 Ni1 N2 . . 84.33(4) ?
O7 Ni1 N2 . . 94.08(4) ?
O6 Ni1 N2 . . 172.75(4) ?
O8 Ni1 N1 . . 99.45(4) ?
O7 Ni1 N1 . . 81.88(4) ?
O6 Ni1 N1 . . 99.65(4) ?
N2 Ni1 N1 . . 86.36(4) ?
O8 Ni1 O9 . . 92.86(4) ?
O7 Ni1 O9 . . 85.40(4) ?
O6 Ni1 O9 . . 95.41(4) ?
N2 Ni1 O9 . . 79.67(4) ?
N1 Ni1 O9 . . 160.37(4) ?
N1 C1 C2 . . 114.38(11) ?
N1 C1 H1A . . 108.7 ?
C2 C1 H1A . . 108.7 ?
N1 C1 H1B . . 108.7 ?
C2 C1 H1B . . 108.7 ?
H1A C1 H1B . . 107.6 ?
O2 C2 O7 . . 123.39(14) ?
O2 C2 C1 . . 119.36(13) ?
O7 C2 C1 . . 117.23(13) ?
N1 C3 C4 . . 110.60(11) ?
N1 C3 H3A . . 109.5 ?
C4 C3 H3A . . 109.5 ?
N1 C3 H3B . . 109.5 ?
C4 C3 H3B . . 109.5 ?
H3A C3 H3B . . 108.1 ?
N2 C4 C3 . . 109.56(12) ?
N2 C4 H4A . . 109.8 ?
C3 C4 H4A . . 109.8 ?
N2 C4 H4B . . 109.8 ?
C3 C4 H4B . . 109.8 ?
H4A C4 H4B . . 108.2 ?
N2 C5 C6 . . 113.66(12) ?
N2 C5 H5A . . 108.8 ?
C6 C5 H5A . . 108.8 ?
N2 C5 H5B . . 108.8 ?
C6 C5 H5B . . 108.8 ?
H5A C5 H5B . . 107.7 ?
O5 C6 O8 . . 125.26(14) ?
O5 C6 C5 . . 116.05(13) ?
O8 C6 C5 . . 118.68(13) ?
N2 C7 C8 . . 110.17(11) ?
N2 C7 H7A . . 109.6 ?
C8 C7 H7A . . 109.6 ?
N2 C7 H7B . . 109.6 ?
C8 C7 H7B . . 109.6 ?
H7A C7 H7B . . 108.1 ?
O9 C8 O1 . . 125.02(13) ?
O9 C8 C7 . . 121.86(13) ?
O1 C8 C7 . . 113.09(13) ?
N1 C9 C10 . . 116.13(12) ?
N1 C9 H9A . . 108.3 ?
C10 C9 H9A . . 108.3 ?
N1 C9 H9B . . 108.3 ?
C10 C9 H9B . . 108.3 ?
H9A C9 H9B . . 107.4 ?
O4 C10 O3 . . 124.91(14) ?
O4 C10 C9 . . 124.69(13) ?
O3 C10 C9 . . 110.40(12) ?
C9 N1 C1 . . 112.09(11) ?
C9 N1 C3 . . 112.08(11) ?
C1 N1 C3 . . 112.03(11) ?
C9 N1 Ni1 . . 109.82(8) ?
C1 N1 Ni1 . . 107.45(8) ?
C3 N1 Ni1 . . 102.85(8) ?
C7 N2 C4 . . 113.14(11) ?
C7 N2 C5 . . 111.51(11) ?
C4 N2 C5 . . 112.76(11) ?
C7 N2 Ni1 . . 106.69(8) ?
C4 N2 Ni1 . . 104.89(8) ?
C5 N2 Ni1 . . 107.26(8) ?
C8 O1 H1 . . 109.5 ?
C10 O3 H3 . . 109.5 ?
Ni1 O6 H6A . . 129.9 ?
Ni1 O6 H6B . . 123.5 ?
H6A O6 H6B . . 105.4 ?
C2 O7 Ni1 . . 117.40(9) ?
C6 O8 Ni1 . . 115.17(10) ?
C8 O9 Ni1 . . 109.95(9) ?

loop_
_geom_bond_atom_site_label_1
_geom_bond_atom_site_label_2
_geom_bond_site_symmetry_2
_geom_bond_distance
_geom_bond_publ_flag
Ni1 O8 . 2.0006(10) ?
Ni1 O7 . 2.0260(10) ?
Ni1 O6 . 2.0300(9) ?
Ni1 N2 . 2.0738(11) ?
Ni1 N1 . 2.1421(11) ?
Ni1 O9 . 2.1591(10) ?
C1 N1 . 1.4852(18) ?
C1 C2 . 1.517(2) ?
C1 H1A . 0.9700 ?
C1 H1B . 0.9700 ?
C2 O2 . 1.2245(18) ?
C2 O7 . 1.2880(17) ?
C3 N1 . 1.4903(18) ?
C3 C4 . 1.519(2) ?
C3 H3A . 0.9700 ?
C3 H3B . 0.9700 ?
C4 N2 . 1.4818(17) ?
C4 H4A . 0.9700 ?
C4 H4B . 0.9700 ?
C5 N2 . 1.4922(17) ?
C5 C6 . 1.516(2) ?
C5 H5A . 0.9700 ?
C5 H5B . 0.9700 ?
C6 O5 . 1.2468(16) ?
C6 O8 . 1.2582(19) ?
C7 N2 . 1.4708(17) ?
C7 C8 . 1.5121(19) ?
C7 H7A . 0.9700 ?
C7 H7B . 0.9700 ?
C8 O9 . 1.2239(17) ?
C8 O1 . 1.2945(17) ?
C9 N1 . 1.4717(18) ?
C9 C10 . 1.514(2) ?
C9 H9A . 0.9700 ?
C9 H9B . 0.9700 ?
C10 O4 . 1.2054(17) ?
C10 O3 . 1.3140(18) ?
O1 H1 . 0.8200 ?
O3 H3 . 0.8200 ?
O6 H6A . 0.880 ?
O6 H6B . 0.859 ?

loop_
_geom_hbond_atom_site_label_D
_geom_hbond_atom_site_label_H
_geom_hbond_atom_site_label_A
_geom_hbond_site_symmetry_A
_geom_hbond_distance_DH
_geom_hbond_distance_HA
_geom_hbond_distance_DA
_geom_hbond_angle_DHA
O1 H1 O7 3_666 0.82 1.77 2.5557(14) 159
O3 H3 O5 4_556 0.82 1.79 2.5864(13) 164
O6 H6A O9 3_656 0.88 2.15 2.9294(12) 148
O6 H6B O2 2_646 0.86 1.81 2.6394(11) 162

loop_
_geom_torsion_atom_site_label_1
_geom_torsion_atom_site_label_2
_geom_torsion_atom_site_label_3
_geom_torsion_atom_site_label_4
_geom_torsion_site_symmetry_1
_geom_torsion_site_symmetry_2
_geom_torsion_site_symmetry_3
_geom_torsion_site_symmetry_4
_geom_torsion
_geom_torsion_publ_flag
N1 C1 C2 O2 . . . . 173.79(14) ?
N1 C1 C2 O7 . . . . -7.7(2) ?
N1 C3 C4 N2 . . . . 58.79(15) ?
N2 C5 C6 O5 . . . . -173.79(12) ?
N2 C5 C6 O8 . . . . 7.39(19) ?
N2 C7 C8 O9 . . . . -17.75(18) ?
N2 C7 C8 O1 . . . . 164.25(12) ?
N1 C9 C10 O4 . . . . 0.8(2) ?
N1 C9 C10 O3 . . . . -179.23(13) ?
C10 C9 N1 C1 . . . . 63.40(16) ?
C10 C9 N1 C3 . . . . -63.58(16) ?
C10 C9 N1 Ni1 . . . . -177.24(10) ?
C2 C1 N1 C9 . . . . 133.66(13) ?
C2 C1 N1 C3 . . . . -99.34(14) ?
C2 C1 N1 Ni1 . . . . 12.92(14) ?
C4 C3 N1 C9 . . . . -157.70(11) ?
C4 C3 N1 C1 . . . . 75.29(14) ?
C4 C3 N1 Ni1 . . . . -39.81(12) ?
O8 Ni1 N1 C9 . . . . 48.50(10) ?
O7 Ni1 N1 C9 . . . . -133.23(10) ?
O6 Ni1 N1 C9 . . . . -43.79(9) ?
N2 Ni1 N1 C9 . . . . 132.13(10) ?
O9 Ni1 N1 C9 . . . . 176.63(11) ?
O8 Ni1 N1 C1 . . . . 170.66(9) ?
O7 Ni1 N1 C1 . . . . -11.06(9) ?
O6 Ni1 N1 C1 . . . . 78.38(8) ?
N2 Ni1 N1 C1 . . . . -105.71(9) ?
O9 Ni1 N1 C1 . . . . -61.20(17) ?
O8 Ni1 N1 C3 . . . . -70.97(9) ?
O7 Ni1 N1 C3 . . . . 107.30(9) ?
O6 Ni1 N1 C3 . . . . -163.26(8) ?
N2 Ni1 N1 C3 . . . . 12.65(8) ?
O9 Ni1 N1 C3 . . . . 57.16(16) ?
C8 C7 N2 C4 . . . . 148.46(11) ?
C8 C7 N2 C5 . . . . -83.18(14) ?
C8 C7 N2 Ni1 . . . . 33.64(12) ?
C3 C4 N2 C7 . . . . -158.79(11) ?
C3 C4 N2 C5 . . . . 73.50(14) ?
C3 C4 N2 Ni1 . . . . -42.89(12) ?
C6 C5 N2 C7 . . . . 116.31(13) ?
C6 C5 N2 C4 . . . . -115.13(13) ?
C6 C5 N2 Ni1 . . . . -0.16(13) ?
O8 Ni1 N2 C7 . . . . -123.50(9) ?
O7 Ni1 N2 C7 . . . . 55.03(9) ?
N1 Ni1 N2 C7 . . . . 136.61(9) ?
O9 Ni1 N2 C7 . . . . -29.54(8) ?
O8 Ni1 N2 C4 . . . . 116.22(9) ?
O7 Ni1 N2 C4 . . . . -65.25(9) ?
N1 Ni1 N2 C4 . . . . 16.33(9) ?
O9 Ni1 N2 C4 . . . . -149.82(9) ?
O8 Ni1 N2 C5 . . . . -3.90(8) ?
O7 Ni1 N2 C5 . . . . 174.63(8) ?
N1 Ni1 N2 C5 . . . . -103.78(9) ?
O9 Ni1 N2 C5 . . . . 90.06(9) ?
O2 C2 O7 Ni1 . . . . 175.79(13) ?
C1 C2 O7 Ni1 . . . . -2.69(18) ?
O6 Ni1 O7 C2 . . . . -91.55(10) ?
N2 Ni1 O7 C2 . . . . 93.81(11) ?
N1 Ni1 O7 C2 . . . . 8.08(11) ?
O9 Ni1 O7 C2 . . . . 173.09(11) ?
O5 C6 O8 Ni1 . . . . 170.31(11) ?
C5 C6 O8 Ni1 . . . . -10.99(17) ?
O6 Ni1 O8 C6 . . . . -166.26(10) ?
N2 Ni1 O8 C6 . . . . 8.50(10) ?
N1 Ni1 O8 C6 . . . . 93.84(11) ?
O9 Ni1 O8 C6 . . . . -70.82(11) ?
O1 C8 O9 Ni1 . . . . 169.74(12) ?
C7 C8 O9 Ni1 . . . . -8.00(16) ?
O8 Ni1 O9 C8 . . . . 105.34(9) ?
O7 Ni1 O9 C8 . . . . -73.36(9) ?
O6 Ni1 O9 C8 . . . . -163.74(9) ?
N2 Ni1 O9 C8 . . . . 21.64(9) ?
N1 Ni1 O9 C8 . . . . -23.69(18) ?
